data_1573062
loop_
_publ_author_name
'Zhou, Dan-Dan'
'Hu, Chun-Li'
'Zhang, Xin-Wei'
'Mao, Jiang-Gao'
'Kong, Fang'

_publ_section_title
;
 Noncentrosymmetric tellurite halides created by a depolymerization
 strategy: toward strong SHG intensity and wide bandgap.
;
_journal_issue 47
_journal_name_full 'Chemical science'
_journal_page_first 19920
_journal_page_last 19927
_journal_paper_doi 10.1039/d4sc06403h
_journal_volume 15
_journal_year 2024
_chemical_formula_moiety 'Al2 O9 Te3, Cl'
_chemical_formula_sum 'Al2 Cl O9 Te3'
_chemical_formula_weight 616.21
_space_group_crystal_system orthorhombic
_space_group_IT_number 29
_space_group_name_Hall 'P 2c -2ac'
_space_group_name_H-M_alt 'P c a 21'
_audit_creation_date 2024-08-24
_audit_creation_method
;
Olex2 1.5
(compiled 2024.02.16 svn.r378c4104 for OlexSys, GUI svn.r6928)
;
_audit_update_record
;
2024-08-29 deposited with the CCDC.	2024-11-04 downloaded from the CCDC.
;
_cell_angle_alpha 90
_cell_angle_beta 90
_cell_angle_gamma 90
_cell_formula_units_Z 4
_cell_length_a 15.5617(14)
_cell_length_b 6.8243(7)
_cell_length_c 8.1594(8)
_cell_measurement_reflns_used 4091
_cell_measurement_temperature 293.08(10)
_cell_measurement_theta_max 29.5530
_cell_measurement_theta_min 3.2070
_cell_volume 866.51(15)
_computing_molecular_graphics 'Olex2 1.5 (Dolomanov et al., 2009)'
_computing_publication_material 'Olex2 1.5 (Dolomanov et al., 2009)'
_computing_structure_refinement 'SHELXL 2018/3 (Sheldrick, 2015)'
_computing_structure_solution 'olex2.solve 1.5 (Bourhis et al., 2015)'
_diffrn_ambient_temperature 293(2)
_diffrn_measured_fraction_theta_full 1.000
_diffrn_measured_fraction_theta_max 0.988
_diffrn_measurement_device_type 'SuperNova, Dual, Cu at home/near, Atlas'
_diffrn_radiation_type MoK\a
_diffrn_radiation_wavelength 0.71073
_diffrn_reflns_av_R_equivalents 0.0490
_diffrn_reflns_av_unetI/netI 0.0380
_diffrn_reflns_Laue_measured_fraction_full 1.000
_diffrn_reflns_Laue_measured_fraction_max 0.988
_diffrn_reflns_limit_h_max 19
_diffrn_reflns_limit_h_min -20
_diffrn_reflns_limit_k_max 8
_diffrn_reflns_limit_k_min -8
_diffrn_reflns_limit_l_max 10
_diffrn_reflns_limit_l_min -8
_diffrn_reflns_number 8366
_diffrn_reflns_point_group_measured_fraction_full 0.893
_diffrn_reflns_point_group_measured_fraction_max 0.829
_diffrn_reflns_theta_full 25.242
_diffrn_reflns_theta_max 27.868
_diffrn_reflns_theta_min 2.618
_exptl_absorpt_coefficient_mu 10.575
_exptl_crystal_colour 'clear light colourless'
_exptl_crystal_colour_lustre clear
_exptl_crystal_colour_modifier light
_exptl_crystal_colour_primary colourless
_exptl_crystal_density_diffrn 4.724
_exptl_crystal_density_method 'not measured'
_exptl_crystal_description needle
_exptl_crystal_F_000 1084
_refine_diff_density_max 1.502
_refine_diff_density_min -1.088
_refine_diff_density_rms 0.273
_refine_ls_abs_structure_details
;
 Refined as an inversion twin.
;
_refine_ls_abs_structure_Flack 0.15(9)
_refine_ls_extinction_coef 0.0045(6)
_refine_ls_extinction_expression Fc^*^=kFc[1+0.001xFc^2^\l^3^/sin(2\q)]^-1/4^
_refine_ls_extinction_method 'SHELXL-2018/3 (Sheldrick 2018)'
_refine_ls_goodness_of_fit_ref 0.970
_refine_ls_hydrogen_treatment undef
_refine_ls_matrix_type full
_refine_ls_number_parameters 142
_refine_ls_number_reflns 1703
_refine_ls_number_restraints 61
_refine_ls_restrained_S_all 0.959
_refine_ls_R_factor_all 0.0325
_refine_ls_R_factor_gt 0.0293
_refine_ls_shift/su_max 0.001
_refine_ls_shift/su_mean 0.000
_refine_ls_structure_factor_coef Fsqd
_refine_ls_weighting_details 'w=1/[\s^2^(Fo^2^)+(0.0741P)^2^+0.5074P] where P=(Fo^2^+2Fc^2^)/3'
_refine_ls_weighting_scheme calc
_refine_ls_wR_factor_gt 0.0920
_refine_ls_wR_factor_ref 0.0954
_reflns_Friedel_coverage 0.565
_reflns_Friedel_fraction_full 0.769
_reflns_Friedel_fraction_max 0.645
_reflns_number_gt 1598
_reflns_number_total 1703
_reflns_threshold_expression 'I > 2\s(I)'
_cod_data_source_file d4sc06403h2.cif
_cod_data_source_block Al2(OH)(TeO3)(Te2O5)Cl
_cod_depositor_comments 'Adding full bibliography for 1573058--1573063.cif.'
_cod_database_code 1573062
_shelx_shelxl_version_number 2018/3
_shelx_space_group_comment
;
The symmetry employed for this shelxl refinement is uniquely defined
by the following loop, which should always be used as a source of
symmetry information in preference to the above space-group names.
They are only intended as comments.
;
_olex2_refinement_description
;
1. Twinned data refinement
 Scales: 0.85157
 0.14843
2. Uiso/Uaniso restraints and constraints
Uanis(O9) \\sim Ueq, Uanis(O7) \\sim Ueq, Uanis(O4) \\sim Ueq, Uanis(O6) \\sim
Ueq, Uanis(O3) \\sim Ueq, Uanis(O2) \\sim Ueq, Uanis(Al2) \\sim Ueq: with sigma
of 0.001 and sigma for terminal atoms of 0.002
Uanis(O1) \\sim Ueq, Uanis(O8) \\sim Ueq: with sigma of 0.005 and sigma for
terminal atoms of 0.01
Uanis(O5) \\sim Ueq: with sigma of 0.001 and sigma for terminal atoms of 0.002
Uanis(Te2) = Uanis(Te2')
3. Others
 Sof(Te2')=1-FVAR(1)
 Sof(Te2)=FVAR(1)
;
_olex2_submission_special_instructions 'No special instructions were received'

loop_
_space_group_symop_operation_xyz
'x, y, z'
'-x, -y, z+1/2'
'x+1/2, -y, z'
'-x+1/2, y, z+1/2'

loop_
_atom_site_label
_atom_site_type_symbol
_atom_site_fract_x
_atom_site_fract_y
_atom_site_fract_z
_atom_site_U_iso_or_equiv
_atom_site_adp_type
_atom_site_occupancy
_atom_site_site_symmetry_order
_atom_site_calc_flag
_atom_site_refinement_flags_posn
_atom_site_refinement_flags_adp
_atom_site_refinement_flags_occupancy
_atom_site_disorder_assembly
_atom_site_disorder_group
Te3 Te 0.12738(4) 0.32776(10) 0.74095(13) 0.0066(2) Uani 1 1 d . . . . .
Te2 Te 0.2237(2) 0.7867(6) 0.6290(4) 0.0087(3) Uani 0.261(2) 1 d . . P . .
Te2' Te 0.22286(8) 0.7879(2) 0.84914(14) 0.0087(3) Uani 0.739(2) 1 d . . P . .
Te1 Te 0.54353(4) 0.89115(10) 0.23795(17) 0.0080(2) Uani 1 1 d . . . . .
Al2 Al 0.0585(3) 0.6558(7) 0.4211(6) 0.0060(10) Uani 1 1 d . U . . .
Al1 Al 0.4427(3) 0.6543(7) 0.5550(6) 0.0058(9) Uani 1 1 d . . . . .
Cl1 Cl 0.2560(4) 0.1692(5) 0.4995(8) 0.0309(10) Uani 1 1 d . . . . .
O9 O 0.4150(4) 0.4896(10) 0.7356(14) 0.0049(13) Uani 1 1 d . U . . .
O1 O 0.5230(4) 1.1727(11) 0.2365(16) 0.0081(15) Uani 1 1 d . U . . .
O8 O 0.0578(7) 0.4361(18) 0.9091(15) 0.013(2) Uani 1 1 d . U . . .
O7 O 0.0622(6) 0.4372(16) 0.5695(13) 0.0046(19) Uani 1 1 d . U . . .
O4 O 0.1693(7) 0.7366(18) 0.4271(14) 0.015(2) Uani 1 1 d . U . . .
O6 O 0.2118(4) 0.5243(12) 0.7454(19) 0.0137(16) Uani 1 1 d . U . . .
O3 O 0.4643(6) 0.8419(17) 0.4019(15) 0.012(3) Uani 1 1 d . U . . .
O2 O 0.4670(7) 0.8395(18) 0.0757(16) 0.016(3) Uani 1 1 d . U . . .
O5 O 0.3295(7) 0.7277(17) 0.5446(13) 0.014(2) Uani 1 1 d . U . . .

loop_
_atom_site_aniso_label
_atom_site_aniso_U_11
_atom_site_aniso_U_22
_atom_site_aniso_U_33
_atom_site_aniso_U_23
_atom_site_aniso_U_13
_atom_site_aniso_U_12
Te3 0.0066(4) 0.0064(4) 0.0068(4) -0.0002(4) 0.0004(4) 0.0010(2)
Te2 0.0079(4) 0.0084(5) 0.0097(5) 0.0025(6) -0.0003(6) -0.0006(3)
Te2' 0.0079(4) 0.0084(5) 0.0097(5) 0.0025(6) -0.0003(6) -0.0006(3)
Te1 0.0078(4) 0.0055(4) 0.0106(4) -0.0004(5) 0.0003(4) -0.0005(2)
Al2 0.0071(13) 0.0056(14) 0.0054(14) -0.0006(11) 0.0010(10) 0.0005(10)
Al1 0.0060(17) 0.004(2) 0.008(2) 0.0005(16) 0.0007(15) 0.0006(13)
Cl1 0.048(2) 0.0158(16) 0.029(2) -0.003(2) 0.0233(18) -0.0008(19)
O9 0.0054(16) 0.0040(17) 0.0052(17) -0.0004(13) 0.0002(13) -0.0005(12)
O1 0.010(3) 0.007(3) 0.007(3) -0.001(4) 0.002(4) 0.002(3)
O8 0.012(4) 0.014(5) 0.014(4) -0.008(3) -0.001(3) 0.000(3)
O7 0.005(2) 0.004(2) 0.005(2) 0.0011(13) 0.0006(13) 0.0003(13)
O4 0.014(3) 0.016(3) 0.015(3) -0.0007(13) -0.0002(13) -0.0009(13)
O6 0.0130(19) 0.0129(19) 0.0151(19) 0.0001(13) 0.0000(13) -0.0009(12)
O3 0.013(3) 0.011(3) 0.012(3) 0.0012(13) 0.0014(13) 0.0000(12)
O2 0.017(3) 0.015(3) 0.016(3) -0.0013(13) -0.0011(13) 0.0000(13)
O5 0.013(2) 0.014(3) 0.014(3) 0.0009(13) 0.0001(13) -0.0002(13)

loop_
_atom_type_symbol
_atom_type_description
_atom_type_scat_dispersion_real
_atom_type_scat_dispersion_imag
_atom_type_scat_source
Al Al 0.0645 0.0514 'International Tables Vol C Tables 4.2.6.8 and 6.1.1.4'
Cl Cl 0.1484 0.1585 'International Tables Vol C Tables 4.2.6.8 and 6.1.1.4'
O O 0.0106 0.0060 'International Tables Vol C Tables 4.2.6.8 and 6.1.1.4'
Te Te -0.5308 1.6751 'International Tables Vol C Tables 4.2.6.8 and 6.1.1.4'

loop_
_geom_angle_atom_site_label_1
_geom_angle_atom_site_label_2
_geom_angle_atom_site_label_3
_geom_angle
_geom_angle_site_symmetry_1
_geom_angle_site_symmetry_3
_geom_angle_publ_flag
O7 Te3 O8 94.3(3) . . ?
O6 Te3 O8 96.1(5) . . ?
O6 Te3 O7 96.2(5) . . ?
Te2' Te2 Te2' 160.4(2) . 4_554 ?
Te2' Te2 O4 150.7(4) . . ?
Te2' Te2 O6 62.4(4) . . ?
Te2' Te2 O5 112.6(4) . . ?
O4 Te2 Te2' 48.1(3) . 4_554 ?
O4 Te2 O6 102.0(6) . . ?
O6 Te2 Te2' 118.2(4) . 4_554 ?
O5 Te2 Te2' 48.6(3) . 4_554 ?
O5 Te2 O4 92.0(5) . . ?
O5 Te2 O6 93.7(5) . . ?
Te2 Te2' Te2 159.57(10) . 4 ?
Te2 Te2' O4 109.9(4) . 4 ?
Te2 Te2' O6 64.7(4) . . ?
Te2 Te2' O5 150.4(4) . 4 ?
O4 Te2' Te2 50.1(4) 4 4 ?
O4 Te2' O6 93.1(4) 4 . ?
O4 Te2' O5 93.6(5) 4 4 ?
O6 Te2' Te2 115.2(4) . 4 ?
O5 Te2' Te2 48.4(3) 4 4 ?
O5 Te2' O6 97.4(5) 4 . ?
O3 Te1 O1 94.3(5) . . ?
O2 Te1 O1 94.6(5) . . ?
O2 Te1 O3 93.1(3) . . ?
Al1 Al2 Al1 111.09(18) 3_465 4_554 ?
O9 Al2 Al1 38.5(3) 4_554 4_554 ?
O9 Al2 Al1 90.0(3) 4_554 3_465 ?
O9 Al2 O1 79.1(4) 4_554 3_475 ?
O1 Al2 Al1 40.7(3) 3_475 4_554 ?
O1 Al2 Al1 121.9(3) 3_475 3_465 ?
O8 Al2 Al1 38.5(4) 2_564 3_465 ?
O8 Al2 Al1 86.7(4) 2_564 4_554 ?
O8 Al2 O9 88.3(5) 2_564 4_554 ?
O8 Al2 O1 83.8(4) 2_564 3_475 ?
O8 Al2 O7 78.9(5) 2_564 . ?
O7 Al2 Al1 128.9(4) . 4_554 ?
O7 Al2 Al1 40.4(3) . 3_465 ?
O7 Al2 O9 91.8(4) . 4_554 ?
O7 Al2 O1 160.7(5) . 3_475 ?
O4 Al2 Al1 91.9(4) . 4_554 ?
O4 Al2 Al1 141.3(4) . 3_465 ?
O4 Al2 O9 89.8(4) . 4_554 ?
O4 Al2 O1 96.1(5) . 3_475 ?
O4 Al2 O8 178.1(6) . 2_564 ?
O4 Al2 O7 100.9(5) . . ?
O4 Al2 O2 88.8(5) . 4 ?
O2 Al2 Al1 133.9(5) 4 4_554 ?
O2 Al2 Al1 95.9(4) 4 3_465 ?
O2 Al2 O9 172.2(6) 4 4_554 ?
O2 Al2 O1 93.4(5) 4 3_475 ?
O2 Al2 O8 93.2(5) 4 2_564 ?
O2 Al2 O7 96.0(6) 4 . ?
Al2 Al1 Al2 111.84(18) 3_565 4 ?
O9 Al1 Al2 90.1(3) . 3_565 ?
O9 Al1 Al2 39.3(3) . 4 ?
O9 Al1 O1 80.4(5) . 2_675 ?
O9 Al1 O8 91.2(5) . 4_554 ?
O9 Al1 O7 88.9(4) . 3_565 ?
O1 Al1 Al2 41.1(3) 2_675 4 ?
O1 Al1 Al2 122.5(3) 2_675 3_565 ?
O8 Al1 Al2 38.8(3) 4_554 3_565 ?
O8 Al1 Al2 128.8(5) 4_554 4 ?
O8 Al1 O1 160.0(5) 4_554 2_675 ?
O8 Al1 O7 78.1(5) 4_554 3_565 ?
O7 Al1 Al2 39.3(3) 3_565 3_565 ?
O7 Al1 Al2 86.9(4) 3_565 4 ?
O7 Al1 O1 83.6(4) 3_565 2_675 ?
O3 Al1 Al2 133.2(5) . 4 ?
O3 Al1 Al2 97.8(4) . 3_565 ?
O3 Al1 O9 171.4(5) . . ?
O3 Al1 O1 92.5(5) . 2_675 ?
O3 Al1 O8 97.0(6) . 4_554 ?
O3 Al1 O7 95.1(5) . 3_565 ?
O3 Al1 O5 87.3(5) . . ?
O5 Al1 Al2 139.1(4) . 3_565 ?
O5 Al1 Al2 92.3(4) . 4 ?
O5 Al1 O9 88.8(4) . . ?
O5 Al1 O1 97.5(4) . 2_675 ?
O5 Al1 O8 100.4(5) . 4_554 ?
O5 Al1 O7 177.2(5) . 3_565 ?
Al1 O9 Al2 102.2(3) . 4 ?
Te1 O1 Al2 122.1(6) . 3_575 ?
Te1 O1 Al1 123.5(6) . 2_674 ?
Al1 O1 Al2 98.2(3) 2_674 3_575 ?
Te3 O8 Al2 116.6(6) . 2_565 ?
Te3 O8 Al1 139.3(7) . 4 ?
Al1 O8 Al2 102.7(5) 4 2_565 ?
Te3 O7 Al2 142.5(6) . . ?
Te3 O7 Al1 115.4(5) . 3_465 ?
Al2 O7 Al1 100.3(5) . 3_465 ?
Te2' O4 Te2 81.8(5) 4_554 . ?
Al2 O4 Te2 120.5(6) . . ?
Al2 O4 Te2' 157.3(7) . 4_554 ?
Te3 O6 Te2 133.1(6) . . ?
Te3 O6 Te2' 135.4(6) . . ?
Te2' O6 Te2 52.9(2) . . ?
Al1 O3 Te1 138.4(7) . . ?
Te1 O2 Al2 141.3(7) . 4_554 ?
Te2 O5 Te2' 83.0(4) . 4_554 ?
Te2 O5 Al1 155.1(7) . . ?
Al1 O5 Te2' 121.8(6) . 4_554 ?

loop_
_geom_bond_atom_site_label_1
_geom_bond_atom_site_label_2
_geom_bond_distance
_geom_bond_site_symmetry_2
_geom_bond_publ_flag
Te3 O8 1.898(11) . ?
Te3 O7 1.882(10) . ?
Te3 O6 1.878(8) . ?
Te2 Te2' 1.796(3) . ?
Te2 Te2' 2.430(4) 4_554 ?
Te2 O4 1.883(12) . ?
Te2 O6 2.035(11) . ?
Te2 O5 1.830(11) . ?
Te2' O4 1.829(11) 4 ?
Te2' O6 1.995(10) . ?
Te2' O5 1.837(10) 4 ?
Te1 O1 1.948(7) . ?
Te1 O3 1.849(11) . ?
Te1 O2 1.815(12) . ?
Al2 Al1 2.987(4) 4_554 ?
Al2 Al1 2.986(4) 3_465 ?
Al2 O9 1.935(11) 4_554 ?
Al2 O1 1.985(12) 3_475 ?
Al2 O8 1.917(12) 2_564 ?
Al2 O7 1.922(12) . ?
Al2 O4 1.811(12) . ?
Al2 O2 1.823(13) 4 ?
Al1 O9 1.903(11) . ?
Al1 O1 1.967(12) 2_675 ?
Al1 O8 1.906(12) 4_554 ?
Al1 O7 1.966(11) 3_565 ?
Al1 O3 1.820(13) . ?
Al1 O5 1.833(11) . ?

loop_
_geom_torsion_atom_site_label_1
_geom_torsion_atom_site_label_2
_geom_torsion_atom_site_label_3
_geom_torsion_atom_site_label_4
_geom_torsion
_geom_torsion_site_symmetry_1
_geom_torsion_site_symmetry_2
_geom_torsion_site_symmetry_3
_geom_torsion_site_symmetry_4
_geom_torsion_publ_flag
Te2' Te2 Te2' Te2 -2.5(16) 4_554 . . 4 ?
Te2' Te2 Te2' O4 -13.1(10) 4_554 . . 4 ?
Te2' Te2 Te2' O6 -97.0(8) 4_554 . . . ?
Te2' Te2 Te2' O5 -153.8(9) 4_554 . . 4 ?
Te2' Te2 O4 Te2' -171.1(7) . . . 4_554 ?
Te2' Te2 O4 Al2 4.2(15) . . . . ?
Te2' Te2 O4 Al2 175.3(10) 4_554 . . . ?
Te2' Te2 O5 Te2' -173.4(3) . . . 4_554 ?
Te2' Te2 O5 Al1 5.3(19) . . . . ?
Te2' Te2 O5 Al1 179(2) 4_554 . . . ?
Al2 Al1 O3 Te1 -13.8(10) 3_565 . . . ?
Al2 Al1 O3 Te1 116.3(9) 4 . . . ?
Al2 Al1 O5 Te2 123.1(15) 3_565 . . . ?
Al2 Al1 O5 Te2 -4.8(17) 4 . . . ?
Al2 Al1 O5 Te2' 173.6(6) 4 . . 4_554 ?
Al2 Al1 O5 Te2' -58.5(10) 3_565 . . 4_554 ?
Al1 Al2 O4 Te2 -54.2(10) 3_465 . . . ?
Al1 Al2 O4 Te2 177.7(7) 4_554 . . . ?
Al1 Al2 O4 Te2' 113.7(18) 3_465 . . 4_554 ?
Al1 Al2 O4 Te2' -15(2) 4_554 . . 4_554 ?
O9 Al2 O4 Te2 -143.9(7) 4_554 . . . ?
O9 Al2 O4 Te2' 24(2) 4_554 . . 4_554 ?
O9 Al1 O5 Te2 34.3(17) . . . . ?
O9 Al1 O5 Te2' -147.3(7) . . . 4_554 ?
O1 Te1 O3 Al1 -157.5(10) . . . . ?
O1 Te1 O2 Al2 157.9(11) . . . 4_554 ?
O1 Al2 O4 Te2 137.1(7) 3_475 . . . ?
O1 Al2 O4 Te2' -55(2) 3_475 . . 4_554 ?
O1 Al1 O3 Te1 109.5(10) 2_675 . . . ?
O1 Al1 O5 Te2 -45.8(18) 2_675 . . . ?
O1 Al1 O5 Te2' 132.6(7) 2_675 . . 4_554 ?
O8 Te3 O7 Al2 97.2(10) . . . . ?
O8 Te3 O7 Al1 -63.3(5) . . . 3_465 ?
O8 Te3 O6 Te2 -87.9(10) . . . . ?
O8 Te3 O6 Te2' -11.0(11) . . . . ?
O8 Al1 O3 Te1 -52.9(11) 4_554 . . . ?
O8 Al1 O5 Te2 125.4(17) 4_554 . . . ?
O8 Al1 O5 Te2' -56.2(8) 4_554 . . 4_554 ?
O7 Te3 O8 Al2 65.2(6) . . . 2_565 ?
O7 Te3 O8 Al1 -98.3(11) . . . 4 ?
O7 Te3 O6 Te2 7.1(10) . . . . ?
O7 Te3 O6 Te2' 84.0(10) . . . . ?
O7 Al2 O4 Te2 -52.1(8) . . . . ?
O7 Al2 O4 Te2' 115.7(19) . . . 4_554 ?
O7 Al1 O3 Te1 25.7(11) 3_565 . . . ?
O4 Te2 Te2' Te2 157.5(8) . . . 4 ?
O4 Te2 Te2' O4 146.8(12) . . . 4 ?
O4 Te2 Te2' O6 63.0(9) . . . . ?
O4 Te2 Te2' O5 6.1(15) . . . 4 ?
O4 Te2 O5 Te2' 22.9(4) . . . 4_554 ?
O4 Te2 O5 Al1 -158.4(19) . . . . ?
O6 Te3 O8 Al2 161.9(7) . . . 2_565 ?
O6 Te3 O8 Al1 -1.7(11) . . . 4 ?
O6 Te3 O7 Al2 0.5(10) . . . . ?
O6 Te3 O7 Al1 -160.0(6) . . . 3_465 ?
O6 Te2 Te2' Te2 94.5(8) . . . 4 ?
O6 Te2 Te2' O4 83.8(5) . . . 4 ?
O6 Te2 Te2' O5 -56.9(8) . . . 4 ?
O6 Te2 O4 Te2' -117.3(4) . . . 4_554 ?
O6 Te2 O4 Al2 58.0(8) . . . . ?
O6 Te2 O5 Te2' 125.1(5) . . . 4_554 ?
O6 Te2 O5 Al1 -56.3(17) . . . . ?
O3 Te1 O2 Al2 -107.6(12) . . . 4_554 ?
O3 Al1 O5 Te2 -138.0(17) . . . . ?
O3 Al1 O5 Te2' 40.4(8) . . . 4_554 ?
O2 Te1 O3 Al1 107.7(11) . . . . ?
O2 Al2 O4 Te2 43.8(8) 4 . . . ?
O2 Al2 O4 Te2' -148.4(19) 4 . . 4_554 ?
O5 Te2 Te2' Te2 12.4(10) . . . 4 ?
O5 Te2 Te2' O4 1.8(7) . . . 4 ?
O5 Te2 Te2' O6 -82.0(5) . . . . ?
O5 Te2 Te2' O5 -138.9(11) . . . 4 ?
O5 Te2 O4 Te2' -23.1(4) . . . 4_554 ?
O5 Te2 O4 Al2 152.2(9) . . . . ?
O5 Al1 O3 Te1 -153.0(10) . . . . ?

loop_
_twin_individual_id
_twin_individual_mass_fraction_refined
1 0.85157
2 0.14843
